data_9014094
loop_
_publ_author_name
'Lussier, A. J.'
'Abdu, Y.'
'Hawthorne, F. C.'
'Michaelis, V. K.'
'Aguiar, P. M.'
'Kroeker, S.'

_publ_section_title
;
 Oscillatory zoned liddicoatite from Anjanabonoina, central Madigascar.
 I. Crystal chemistry and structure by SREF and 11B and 27Al MAS NMR spectroscopy
 Sample: L4, ordered model
;
_journal_name_full 'The Canadian Mineralogist'
_journal_page_first 63
_journal_page_last 88
_journal_paper_doi 10.3749/canmin.49.1.63
_journal_volume 49
_journal_year 2011
_chemical_compound_source 'Anjanabonoina, central Madagascar'
_chemical_formula_sum
'Al7.173 B3 Ca0.517 F0.589 Fe0.09 H3.411 Li1.395 Mg0.102 Mn0.234 Na0.386 O30.411 Pb0.021 Si6 Ti0.003'
_chemical_name_mineral Fluor-liddicoatite
_space_group_IT_number 160
_symmetry_space_group_name_Hall 'R 3 -2"'
_symmetry_space_group_name_H-M 'R 3 m :H'
_cell_angle_alpha 90
_cell_angle_beta 90
_cell_angle_gamma 120
_cell_length_a 15.8548
_cell_length_b 15.8548
_cell_length_c 7.1099
_cell_formula_units_Z 3
_cell_volume 1547.803
_database_code_amcsd 0018410
_exptl_crystal_density_diffrn 3.089
_cod_original_sg_symbol_H-M 'R 3 m'
_cod_original_formula_sum 'Ca.517 Na.386 Pb.021 Ti.003 Al7.173 Fe.09 Mg.102 Mn.234 Li1.395 Si6 B3 F.589 O30.411 H3.411'
_cod_database_code 9014094

loop_
_space_group_symop_operation_xyz
x,y,z
2/3+x,1/3+y,1/3+z
1/3+x,2/3+y,2/3+z
x,x-y,z
2/3+x,1/3+x-y,1/3+z
1/3+x,2/3+x-y,2/3+z
-y,-x,z
2/3-y,1/3-x,1/3+z
1/3-y,2/3-x,2/3+z
-x+y,y,z
2/3-x+y,1/3+y,1/3+z
1/3-x+y,2/3+y,2/3+z
-y,x-y,z
2/3-y,1/3+x-y,1/3+z
1/3-y,2/3+x-y,2/3+z
-x+y,-x,z
2/3-x+y,1/3-x,1/3+z
1/3-x+y,2/3-x,2/3+z

loop_
_atom_site_label
_atom_site_fract_x
_atom_site_fract_y
_atom_site_fract_z
_atom_site_occupancy
_atom_site_U_iso_or_equiv
CaX 0.00000 0.00000 0.76060 0.51700 0.01650
NaX 0.00000 0.00000 0.76060 0.38600 0.01650
PbX 0.00000 0.00000 0.76060 0.02100 0.01650
TiY 0.06191 0.93809 0.36813 0.00100 0.01140
AlY 0.06191 0.93809 0.36813 0.39100 0.01140
FeY 0.06191 0.93809 0.36813 0.03000 0.01140
MgY 0.06191 0.93809 0.36813 0.03400 0.01140
MnY 0.06191 0.93809 0.36813 0.07800 0.01140
LiY 0.06191 0.93809 0.36813 0.46500 0.01140
AlZ 0.26002 0.29703 0.38784 1.00000 0.00647
SiT 0.19018 0.19210 0.00000 1.00000 0.00515
B 0.89101 0.10899 0.54480 1.00000 0.00720
F(1o) 0.00000 0.00000 0.21260 0.58900 0.05370
O-H(1o) 0.00000 0.00000 0.21260 0.41100 0.05370
O(2o) 0.93983 0.06017 0.51970 1.00000 0.01620
O(3) 0.13478 0.86522 0.48950 1.00000 0.01010
O(4) 0.90773 0.09227 0.92650 1.00000 0.00820
O(5) 0.09226 0.90774 0.90480 1.00000 0.00900
O(6) 0.18634 0.19616 0.22358 1.00000 0.00740
O(7) 0.28554 0.28588 0.91854 1.00000 0.00640
O(8) 0.27019 0.20964 0.55767 1.00000 0.00760
H(3) 0.13030 0.86970 0.62500 1.00000 0.01500

loop_
_cod_related_entry_id
_cod_related_entry_database
_cod_related_entry_code
1 AMCSD 0018410
